data_4109014
loop_
_publ_author_name
'Yann Sarazin'
'David L. Hughes'
'Nikolas Kaltsoyannis'
'Joseph A. Wright'
'Manfred Bochmann'

_publ_section_title
;
 Thallium(I) Sandwich, Multidecker, and Ether Complexes Stabilized by
 Weakly-Coordinating Anions: A Spectroscopic, Structural, and Theoretical
 Investigation
;
_journal_name_full 'Journal of the American Chemical Society'
_journal_page_first 881
_journal_page_last 894
_journal_paper_doi 10.1021/ja0657105
_journal_volume 129
_journal_year 2007
_chemical_formula_moiety '2(C36 H2 B2 F30 N), C11 H12 Cl2 Fe Tl, 2(C10 H10 Fe), 4(C H2 Cl2), Tl'
_chemical_formula_structural '[Tl2(FeCp2)3][H2N{B(C6F5)3}2]2.5CH2Cl2'
_chemical_formula_sum 'C107 H44 B4 Cl10 F60 Fe3 N2 Tl2'
_chemical_formula_weight 3471.47
_chemical_name_common 'Compound 6'
_chemical_name_systematic
;
 ?
;
_space_group_IT_number 2
_symmetry_cell_setting triclinic
_symmetry_space_group_name_Hall '-P 1'
_symmetry_space_group_name_H-M 'P -1'
_atom_sites_solution_hydrogens geom
_atom_sites_solution_primary direct
_atom_sites_solution_secondary difmap
_audit_creation_method SHELXL-97
_cell_angle_alpha 82.719(7)
_cell_angle_beta 81.749(7)
_cell_angle_gamma 84.366(7)
_cell_formula_units_Z 1
_cell_length_a 10.0625(9)
_cell_length_b 11.6162(10)
_cell_length_c 24.6374(19)
_cell_measurement_reflns_used 14076
_cell_measurement_temperature 180(2)
_cell_measurement_theta_max 29.83
_cell_measurement_theta_min 3.74
_cell_volume 2817.6(4)
_computing_cell_refinement 'CrysAlis RED (Oxford Diffraction Ltd., 2005)'
_computing_data_collection 'CrysAlis CCD (Oxford Diffraction Ltd., 2005)'
_computing_data_reduction 'CrysAlis RED (Oxford Diffraction Ltd., 2005)'
_computing_molecular_graphics 'ORTEP-3 (Farrugia, 1997)'
_computing_publication_material
;
PLATON (Spek, 2003)
ENCIFER (Allen, 2004)
;
_computing_structure_refinement 'SHELXL-97 (Sheldrick, 1997)'
_computing_structure_solution 'SIR92 (Altomare, 1992)'
_diffrn_ambient_temperature 140(1)
_diffrn_detector_area_resol_mean 16.0050
_diffrn_measured_fraction_theta_full 0.985
_diffrn_measured_fraction_theta_max 0.870
_diffrn_measurement_device_type 'Oxford Diffraction Xcalibur 3/CCD'
_diffrn_measurement_method 'Thin slice \f and \w scans'
_diffrn_radiation_monochromator graphite
_diffrn_radiation_source 'Enhance (Mo) X-ray Source'
_diffrn_radiation_type 'Mo K\a'
_diffrn_radiation_wavelength 0.71073
_diffrn_reflns_av_R_equivalents 0.0584
_diffrn_reflns_av_sigmaI/netI 0.1237
_diffrn_reflns_limit_h_max 14
_diffrn_reflns_limit_h_min -13
_diffrn_reflns_limit_k_max 16
_diffrn_reflns_limit_k_min -15
_diffrn_reflns_limit_l_max 34
_diffrn_reflns_limit_l_min -34
_diffrn_reflns_number 38083
_diffrn_reflns_theta_full 25.00
_diffrn_reflns_theta_max 29.83
_diffrn_reflns_theta_min 3.74
_diffrn_standards_number 0
_exptl_absorpt_coefficient_mu 3.615
_exptl_absorpt_correction_T_max 0.8689
_exptl_absorpt_correction_T_min 0.4194
_exptl_absorpt_correction_type multi-scan
_exptl_absorpt_process_details 'ABSPACK (Oxford Diffraction Ltd., 2005)'
_exptl_crystal_colour 'light orange'
_exptl_crystal_density_diffrn 2.046
_exptl_crystal_description plate
_exptl_crystal_F_000 1670
_exptl_crystal_size_max 0.50
_exptl_crystal_size_mid 0.25
_exptl_crystal_size_min 0.04
_refine_diff_density_max 2.357
_refine_diff_density_min -1.542
_refine_diff_density_rms 0.101
_refine_ls_extinction_method none
_refine_ls_goodness_of_fit_ref 0.946
_refine_ls_hydrogen_treatment constr
_refine_ls_matrix_type full
_refine_ls_number_parameters 916
_refine_ls_number_reflns 14076
_refine_ls_number_restraints 6
_refine_ls_restrained_S_all 0.946
_refine_ls_R_factor_all 0.1511
_refine_ls_R_factor_gt 0.0669
_refine_ls_shift/su_max 0.002
_refine_ls_shift/su_mean 0.000
_refine_ls_structure_factor_coef Fsqd
_refine_ls_weighting_details 'calc w=1/[\s^2^(Fo^2^)+(0.0888P)^2^+0.0000P] where P=(Fo^2^+2Fc^2^)/3'
_refine_ls_weighting_scheme calc
_refine_ls_wR_factor_gt 0.1590
_refine_ls_wR_factor_ref 0.1770
_reflns_number_gt 6527
_reflns_number_total 14076
_reflns_threshold_expression >2sigma(I)
_cod_data_source_file ja0657105si20060816_114040_5.cif
_cod_data_source_block 06jaw003
_cod_database_code 4109014

loop_
_symmetry_equiv_pos_as_xyz
'x, y, z'
'-x, -y, -z'

loop_
_atom_site_label
_atom_site_type_symbol
_atom_site_fract_x
_atom_site_fract_y
_atom_site_fract_z
_atom_site_U_iso_or_equiv
_atom_site_adp_type
_atom_site_occupancy
_atom_site_symmetry_multiplicity
_atom_site_calc_flag
_atom_site_refinement_flags
_atom_site_disorder_assembly
_atom_site_disorder_group
C1 C 0.4112(19) 0.3939(15) 0.4337(7) 0.070(5) Uani 0.50 1 d P A 1
H1 H 0.4272 0.3391 0.4075 0.084 Uiso 0.50 1 calc PR A 1
C2 C 0.3748(15) 0.4824(11) 0.5157(6) 0.053(4) Uani 0.50 1 d P A 1
H2 H 0.3627 0.4924 0.5538 0.064 Uiso 0.50 1 calc PR A 1
C3 C 0.384(2) 0.3758(13) 0.4934(7) 0.078(6) Uani 0.50 1 d P A 1
H3 H 0.3729 0.3022 0.5145 0.094 Uiso 0.50 1 calc PR A 1
C4 C 0.3867(12) 0.5697(11) 0.4725(5) 0.040(3) Uani 0.50 1 d P A 1
H4 H 0.3813 0.6510 0.4749 0.048 Uiso 0.50 1 calc PR A 1
C5 C 0.4075(18) 0.5171(14) 0.4257(6) 0.065(5) Uani 0.50 1 d PU A 1
H5 H 0.4188 0.5597 0.3901 0.078 Uiso 0.50 1 calc PR A 1
C6 C 0.057(2) 0.3927(15) 0.4870(9) 0.092(7) Uani 0.50 1 d P A 1
H6 H 0.0535 0.3156 0.5051 0.111 Uiso 0.50 1 calc PR A 1
C7 C 0.0797(17) 0.4257(13) 0.4265(6) 0.063(4) Uani 0.50 1 d P A 1
H7 H 0.0948 0.3767 0.3978 0.076 Uiso 0.50 1 calc PR A 1
C8 C 0.0729(14) 0.5460(12) 0.4224(6) 0.053(4) Uani 0.50 1 d P A 1
H8 H 0.0781 0.5929 0.3878 0.064 Uiso 0.50 1 calc PR A 1
C9 C 0.0435(16) 0.4923(15) 0.5120(7) 0.065(4) Uani 0.50 1 d P . 1
H9 H 0.0265 0.4961 0.5507 0.078 Uiso 0.50 1 calc PR . 1
C10 C 0.0587(14) 0.5918(12) 0.4699(7) 0.053(4) Uani 0.50 1 d P A 1
H10 H 0.0586 0.6714 0.4751 0.064 Uiso 0.50 1 calc PR A 1
C11 C 0.6975(8) 0.4815(6) 0.0640(4) 0.062(2) Uani 1 1 d . . .
H11 H 0.6382 0.4485 0.0447 0.074 Uiso 1 1 calc R . .
C12 C 0.6742(9) 0.5017(6) 0.1192(4) 0.066(2) Uani 1 1 d . . .
H12 H 0.5962 0.4830 0.1441 0.080 Uiso 1 1 calc R . .
C13 C 0.7824(8) 0.5534(7) 0.1320(4) 0.071(2) Uani 1 1 d . . .
H13 H 0.7900 0.5779 0.1667 0.086 Uiso 1 1 calc R . .
C14 C 0.8791(8) 0.5631(7) 0.0847(4) 0.065(2) Uani 1 1 d . . .
H14 H 0.9643 0.5936 0.0820 0.078 Uiso 1 1 calc R . .
C15 C 0.8265(8) 0.5193(6) 0.0420(4) 0.069(2) Uani 1 1 d . . .
H15 H 0.8695 0.5158 0.0053 0.082 Uiso 1 1 calc R . .
C16 C 0.6557(8) 0.8184(6) 0.0882(3) 0.0555(19) Uani 1 1 d . . .
H16 H 0.6732 0.8463 0.1209 0.067 Uiso 1 1 calc R . .
C17 C 0.7414(7) 0.8201(6) 0.0386(3) 0.0539(19) Uani 1 1 d . . .
H17 H 0.8268 0.8513 0.0314 0.065 Uiso 1 1 calc R . .
C18 C 0.6808(7) 0.7679(5) 0.0009(3) 0.0430(16) Uani 1 1 d . . .
H18 H 0.7194 0.7555 -0.0357 0.052 Uiso 1 1 calc R . .
C19 C 0.5519(7) 0.7370(5) 0.0269(3) 0.0541(19) Uani 1 1 d . . .
H19 H 0.4876 0.7023 0.0108 0.065 Uiso 1 1 calc R . .
C20 C 0.5376(8) 0.7679(6) 0.0815(3) 0.057(2) Uani 1 1 d . . .
H20 H 0.4618 0.7565 0.1088 0.069 Uiso 1 1 calc R . .
C21 C 0.1557(9) 0.9480(8) 0.1324(3) 0.074(2) Uani 1 1 d . . .
H21A H 0.1708 0.8690 0.1520 0.089 Uiso 1 1 calc R . .
H21B H 0.0723 0.9858 0.1513 0.089 Uiso 1 1 calc R . .
C22 C 0.2507(9) 0.4636(9) 0.1433(4) 0.090(3) Uani 1 1 d . . .
H22A H 0.1583 0.4378 0.1502 0.108 Uiso 1 1 calc R . .
H22B H 0.2666 0.4983 0.1763 0.108 Uiso 1 1 calc R . .
C23 C 0.9211(7) 0.1995(5) 0.3793(3) 0.0425(15) Uani 1 1 d . . .
C24 C 1.0439(7) 0.1370(5) 0.3679(3) 0.0452(17) Uani 1 1 d . . .
C25 C 1.0656(6) 0.0755(5) 0.3225(3) 0.0423(16) Uani 1 1 d . . .
C26 C 0.9631(6) 0.0792(5) 0.2903(2) 0.0340(14) Uani 1 1 d . . .
C27 C 0.8379(5) 0.1423(4) 0.2997(2) 0.0284(13) Uani 1 1 d . . .
C28 C 0.8238(6) 0.2001(5) 0.3457(2) 0.0332(14) Uani 1 1 d . . .
C29 C 0.7044(5) -0.0621(4) 0.3694(2) 0.0280(13) Uani 1 1 d . . .
C30 C 0.6135(5) 0.0158(4) 0.3972(2) 0.0297(13) Uani 1 1 d . . .
C31 C 0.6288(6) 0.0529(4) 0.4456(2) 0.0334(14) Uani 1 1 d . . .
C32 C 0.7438(6) 0.0153(5) 0.4709(2) 0.0389(15) Uani 1 1 d . . .
C33 C 0.8370(6) -0.0609(5) 0.4450(2) 0.0342(14) Uani 1 1 d . . .
C34 C 0.8169(5) -0.0969(4) 0.3954(2) 0.0289(13) Uani 1 1 d . . .
C35 C 0.7781(5) -0.2139(4) 0.2914(2) 0.0282(12) Uani 1 1 d . . .
C36 C 0.8608(6) -0.2243(5) 0.2419(3) 0.0382(15) Uani 1 1 d . . .
C37 C 0.9426(7) -0.3240(6) 0.2300(3) 0.054(2) Uani 1 1 d . . .
C38 C 0.9385(6) -0.4221(6) 0.2666(3) 0.0487(19) Uani 1 1 d . . .
C39 C 0.8567(6) -0.4184(5) 0.3153(3) 0.0419(16) Uani 1 1 d . . .
C40 C 0.7796(5) -0.3177(4) 0.3265(2) 0.0274(12) Uani 1 1 d . . .
C41 C 0.5238(6) -0.1518(5) 0.3144(2) 0.0331(14) Uani 1 1 d . . .
C42 C 0.4781(7) -0.1760(5) 0.2667(3) 0.0423(16) Uani 1 1 d . . .
C43 C 0.3563(8) -0.2202(5) 0.2648(3) 0.0491(19) Uani 1 1 d . . .
C44 C 0.2721(7) -0.2410(6) 0.3116(4) 0.063(2) Uani 1 1 d . . .
C45 C 0.3108(7) -0.2207(7) 0.3613(3) 0.059(2) Uani 1 1 d . . .
C46 C 0.4329(6) -0.1812(5) 0.3623(3) 0.0420(16) Uani 1 1 d . . .
C47 C 0.5980(6) 0.2362(4) 0.2651(2) 0.0313(13) Uani 1 1 d . . .
C48 C 0.4623(6) 0.2213(5) 0.2718(3) 0.0394(15) Uani 1 1 d . . .
C49 C 0.3607(6) 0.3121(5) 0.2757(3) 0.0434(16) Uani 1 1 d . . .
C50 C 0.3941(6) 0.4231(5) 0.2738(3) 0.0476(17) Uani 1 1 d . . .
C51 C 0.5267(6) 0.4457(5) 0.2662(3) 0.0380(15) Uani 1 1 d . . .
C52 C 0.6255(5) 0.3555(4) 0.2624(2) 0.0316(13) Uani 1 1 d . . .
C53 C 0.7880(6) 0.1705(4) 0.1905(2) 0.0318(14) Uani 1 1 d . . .
C54 C 0.9050(7) 0.2253(5) 0.1696(3) 0.0419(16) Uani 1 1 d . . .
C55 C 0.9487(7) 0.2503(5) 0.1134(3) 0.0455(17) Uani 1 1 d . . .
C56 C 0.8731(8) 0.2238(5) 0.0754(3) 0.0488(18) Uani 1 1 d . . .
C57 C 0.7553(8) 0.1743(6) 0.0931(3) 0.0490(18) Uani 1 1 d . . .
C58 C 0.7150(7) 0.1498(5) 0.1490(3) 0.0395(15) Uani 1 1 d . . .
C59 C 0.359(3) 0.3327(16) 0.4218(9) 0.104(8) Uani 0.50 1 d P B 2
H59A H 0.4494 0.2910 0.4152 0.125 Uiso 0.50 1 calc PR B 2
H59B H 0.2990 0.2991 0.4005 0.125 Uiso 0.50 1 calc PR B 2
B1 B 0.7270(7) 0.1395(5) 0.2574(3) 0.0319(15) Uani 1 1 d . . .
B2 B 0.6753(7) -0.1020(5) 0.3104(3) 0.0312(15) Uani 1 1 d . . .
Cl1 Cl 0.1344(4) 0.9368(3) 0.06627(11) 0.1292(12) Uani 1 1 d . . .
Cl2 Cl 0.2910(3) 1.0281(2) 0.13696(11) 0.0968(8) Uani 1 1 d . . .
Cl3 Cl 0.3672(2) 0.3413(2) 0.13411(12) 0.0962(8) Uani 1 1 d . . .
Cl4 Cl 0.2624(3) 0.5693(3) 0.08648(12) 0.1088(9) Uani 1 1 d . . .
Cl5 Cl 0.2975(5) 0.3067(4) 0.4926(2) 0.0770(12) Uani 0.50 1 d P B 2
Cl6 Cl 0.3702(10) 0.4750(5) 0.3973(2) 0.144(3) Uani 0.50 1 d P B 2
F1 F 0.8968(4) 0.2555(4) 0.42428(16) 0.0630(11) Uani 1 1 d . . .
F2 F 1.1406(4) 0.1362(4) 0.40051(18) 0.0700(12) Uani 1 1 d . . .
F3 F 1.1803(4) 0.0120(3) 0.31056(17) 0.0614(11) Uani 1 1 d . . .
F4 F 0.9890(3) 0.0155(3) 0.24738(14) 0.0467(9) Uani 1 1 d . . .
F5 F 0.7059(3) 0.2619(3) 0.36183(13) 0.0375(8) Uani 1 1 d . . .
F6 F 0.5003(3) 0.0589(3) 0.37487(14) 0.0416(8) Uani 1 1 d . . .
F7 F 0.5356(4) 0.1285(3) 0.47004(14) 0.0482(9) Uani 1 1 d . . .
F8 F 0.7600(4) 0.0516(3) 0.51792(14) 0.0539(10) Uani 1 1 d . . .
F9 F 0.9510(4) -0.0969(3) 0.46719(15) 0.0496(9) Uani 1 1 d . . .
F10 F 0.9204(3) -0.1666(3) 0.37270(13) 0.0368(8) Uani 1 1 d . . .
F11 F 0.8665(5) -0.1351(3) 0.20047(16) 0.0695(13) Uani 1 1 d . . .
F12 F 1.0226(4) -0.3241(4) 0.1807(2) 0.0844(17) Uani 1 1 d . . .
F13 F 1.0154(4) -0.5193(4) 0.2549(2) 0.0800(15) Uani 1 1 d . . .
F14 F 0.8486(5) -0.5140(3) 0.35235(18) 0.0710(13) Uani 1 1 d . . .
F15 F 0.7018(3) -0.3218(3) 0.37626(14) 0.0419(8) Uani 1 1 d . . .
F16 F 0.5584(4) -0.1576(3) 0.21764(15) 0.0564(11) Uani 1 1 d . . .
F17 F 0.3202(5) -0.2402(3) 0.21606(18) 0.0706(13) Uani 1 1 d . . .
F18 F 0.1490(4) -0.2809(5) 0.3115(2) 0.099(2) Uani 1 1 d . . .
F19 F 0.2264(4) -0.2402(6) 0.4083(2) 0.111(2) Uani 1 1 d . . .
F20 F 0.4636(3) -0.1703(3) 0.41207(15) 0.0515(10) Uani 1 1 d . . .
F21 F 0.4202(4) 0.1148(3) 0.27230(16) 0.0525(10) Uani 1 1 d . . .
F22 F 0.2302(4) 0.2893(4) 0.2822(2) 0.0749(14) Uani 1 1 d . . .
F23 F 0.2964(4) 0.5118(3) 0.2776(2) 0.0759(14) Uani 1 1 d . . .
F24 F 0.5625(3) 0.5553(3) 0.26376(17) 0.0534(10) Uani 1 1 d . . .
F25 F 0.7538(3) 0.3823(2) 0.25430(14) 0.0372(8) Uani 1 1 d . . .
F26 F 0.9866(3) 0.2561(3) 0.20382(15) 0.0464(9) Uani 1 1 d . . .
F27 F 1.0617(4) 0.3027(4) 0.09672(17) 0.0641(11) Uani 1 1 d . . .
F28 F 0.9154(5) 0.2480(4) 0.02084(16) 0.0724(13) Uani 1 1 d . . .
F29 F 0.6765(5) 0.1517(4) 0.05639(16) 0.0670(12) Uani 1 1 d . . .
F30 F 0.5943(4) 0.1035(3) 0.16325(15) 0.0508(10) Uani 1 1 d . . .
Fe1 Fe 0.2292(2) 0.47868(15) 0.46504(8) 0.0486(5) Uani 0.50 1 d P A 1
Fe2 Fe 0.70110(9) 0.65352(7) 0.06871(4) 0.0395(2) Uani 1 1 d . . .
N1 N 0.6804(6) 0.0076(4) 0.2622(2) 0.0418(13) Uani 1 1 d . . .
H1A H 0.5937 0.0187 0.2537 0.050 Uiso 1 1 calc R . .
H1B H 0.7309 -0.0229 0.2324 0.050 Uiso 1 1 calc R . .
Tl1 Tl 0.31846(9) 0.57414(7) 0.52516(3) 0.0958(3) Uani 0.50 1 d P C 2
Tl2 Tl 0.5000 0.0000 0.0000 0.07205(19) Uani 1 2 d S . .

loop_
_atom_site_aniso_label
_atom_site_aniso_U_11
_atom_site_aniso_U_22
_atom_site_aniso_U_33
_atom_site_aniso_U_23
_atom_site_aniso_U_13
_atom_site_aniso_U_12
C1 0.092(13) 0.051(10) 0.060(12) -0.018(9) 0.004(10) 0.022(9)
C2 0.075(10) 0.038(7) 0.046(9) -0.024(6) -0.005(7) 0.018(7)
C3 0.136(17) 0.035(8) 0.056(11) 0.008(7) -0.016(11) 0.019(10)
C4 0.045(8) 0.037(7) 0.036(8) -0.007(6) 0.002(6) 0.003(6)
C5 0.110(13) 0.053(10) 0.019(8) 0.021(7) 0.012(8) -0.007(9)
C6 0.137(18) 0.047(10) 0.108(16) 0.030(10) -0.071(15) -0.048(11)
C7 0.099(12) 0.045(8) 0.049(10) 0.002(7) -0.013(9) -0.028(8)
C8 0.068(10) 0.046(8) 0.055(10) -0.012(7) -0.032(8) -0.009(7)
C9 0.073(12) 0.072(11) 0.057(11) -0.004(9) -0.027(8) -0.023(9)
C10 0.042(8) 0.048(8) 0.065(11) 0.002(8) 0.001(8) -0.007(6)
C11 0.065(5) 0.033(4) 0.091(7) 0.000(4) -0.028(5) -0.002(3)
C12 0.087(6) 0.051(4) 0.062(6) 0.026(4) -0.029(5) -0.026(4)
C13 0.067(6) 0.078(6) 0.070(6) 0.026(4) -0.040(5) -0.017(4)
C14 0.042(4) 0.058(5) 0.085(6) 0.018(4) -0.004(5) 0.001(3)
C15 0.062(5) 0.040(4) 0.102(7) 0.001(4) -0.022(5) 0.011(4)
C16 0.072(5) 0.054(4) 0.042(4) -0.013(3) -0.003(4) -0.011(4)
C17 0.048(4) 0.040(4) 0.072(5) 0.006(4) -0.009(4) -0.010(3)
C18 0.055(4) 0.042(4) 0.029(4) 0.001(3) -0.005(3) 0.002(3)
C19 0.052(4) 0.036(4) 0.079(6) 0.001(4) -0.033(4) -0.003(3)
C20 0.052(5) 0.054(4) 0.056(5) -0.006(4) 0.015(4) 0.012(4)
C21 0.078(6) 0.083(6) 0.055(5) 0.004(4) -0.004(4) 0.004(5)
C22 0.080(6) 0.116(8) 0.077(7) -0.027(6) -0.013(5) 0.007(6)
C23 0.051(4) 0.043(4) 0.038(4) -0.006(3) -0.020(3) -0.004(3)
C24 0.046(4) 0.045(4) 0.048(4) 0.010(3) -0.028(3) -0.007(3)
C25 0.027(3) 0.042(3) 0.052(4) 0.009(3) -0.006(3) 0.005(3)
C26 0.044(4) 0.029(3) 0.026(3) 0.002(2) -0.002(3) 0.003(3)
C27 0.037(3) 0.026(3) 0.020(3) 0.002(2) -0.003(3) 0.003(2)
C28 0.033(3) 0.027(3) 0.038(4) -0.001(3) -0.004(3) 0.004(2)
C29 0.032(3) 0.018(2) 0.033(3) -0.007(2) -0.005(3) 0.006(2)
C30 0.031(3) 0.029(3) 0.027(3) -0.001(2) -0.006(3) 0.004(2)
C31 0.043(4) 0.024(3) 0.031(3) -0.006(2) -0.001(3) 0.003(2)
C32 0.056(4) 0.035(3) 0.030(3) -0.010(3) -0.013(3) -0.004(3)
C33 0.039(3) 0.029(3) 0.035(3) -0.006(3) -0.008(3) 0.001(2)
C34 0.034(3) 0.024(3) 0.029(3) -0.007(2) -0.004(3) 0.001(2)
C35 0.031(3) 0.024(3) 0.033(3) -0.013(2) -0.003(3) -0.007(2)
C36 0.040(4) 0.038(3) 0.038(4) -0.015(3) 0.005(3) -0.012(3)
C37 0.045(4) 0.057(5) 0.066(5) -0.042(4) 0.018(4) -0.019(3)
C38 0.026(3) 0.038(4) 0.090(6) -0.038(4) -0.015(4) 0.008(3)
C39 0.047(4) 0.025(3) 0.061(5) -0.016(3) -0.030(4) 0.006(3)
C40 0.031(3) 0.025(3) 0.028(3) -0.008(2) -0.006(3) -0.001(2)
C41 0.036(3) 0.029(3) 0.038(4) -0.013(3) -0.017(3) 0.011(2)
C42 0.059(4) 0.023(3) 0.050(4) -0.016(3) -0.021(4) 0.006(3)
C43 0.051(4) 0.039(4) 0.067(5) -0.030(3) -0.035(4) 0.013(3)
C44 0.024(4) 0.061(5) 0.116(7) -0.054(5) -0.023(4) 0.006(3)
C45 0.031(4) 0.081(5) 0.072(6) -0.054(4) 0.007(4) -0.003(3)
C46 0.034(4) 0.051(4) 0.047(4) -0.033(3) -0.009(3) 0.005(3)
C47 0.044(4) 0.018(3) 0.036(3) -0.002(2) -0.018(3) -0.003(2)
C48 0.045(4) 0.024(3) 0.053(4) 0.003(3) -0.022(3) -0.008(3)
C49 0.029(3) 0.037(3) 0.069(5) 0.004(3) -0.024(3) -0.009(3)
C50 0.037(4) 0.032(3) 0.075(5) 0.003(3) -0.027(3) 0.009(3)
C51 0.042(4) 0.020(3) 0.055(4) -0.005(3) -0.019(3) 0.000(2)
C52 0.028(3) 0.023(3) 0.046(4) 0.000(2) -0.014(3) -0.003(2)
C53 0.053(4) 0.019(3) 0.023(3) -0.003(2) -0.007(3) 0.002(3)
C54 0.053(4) 0.031(3) 0.040(4) -0.008(3) -0.005(3) 0.008(3)
C55 0.043(4) 0.041(4) 0.046(4) 0.000(3) 0.005(4) 0.006(3)
C56 0.080(5) 0.033(3) 0.030(4) -0.001(3) -0.008(4) 0.013(3)
C57 0.081(5) 0.038(3) 0.032(4) -0.010(3) -0.024(4) 0.006(4)
C58 0.060(4) 0.023(3) 0.035(4) -0.001(3) -0.009(3) -0.001(3)
C59 0.19(3) 0.039(10) 0.089(15) 0.013(10) -0.066(16) -0.010(12)
B1 0.036(4) 0.021(3) 0.037(4) -0.003(3) -0.006(3) 0.003(3)
B2 0.049(4) 0.022(3) 0.022(3) 0.002(3) -0.010(3) 0.002(3)
Cl1 0.193(3) 0.149(3) 0.0548(16) -0.0077(16) -0.0099(18) -0.077(3)
Cl2 0.124(2) 0.0762(15) 0.0907(18) 0.0046(13) -0.0114(16) -0.0329(14)
Cl3 0.0802(16) 0.1087(19) 0.111(2) -0.0457(16) -0.0301(15) 0.0042(14)
Cl4 0.0824(17) 0.138(2) 0.100(2) 0.0066(18) 0.0061(15) -0.0293(16)
Cl5 0.066(3) 0.069(3) 0.087(3) -0.002(2) 0.014(2) -0.004(2)
Cl6 0.310(10) 0.060(3) 0.045(3) 0.001(2) -0.005(5) 0.033(4)
F1 0.076(3) 0.076(3) 0.044(2) -0.023(2) -0.029(2) 0.006(2)
F2 0.054(2) 0.093(3) 0.067(3) 0.004(2) -0.036(2) 0.000(2)
F3 0.040(2) 0.059(2) 0.074(3) 0.013(2) -0.004(2) 0.0204(18)
F4 0.053(2) 0.0385(19) 0.042(2) -0.0061(16) 0.0017(17) 0.0165(16)
F5 0.0391(19) 0.0341(17) 0.040(2) -0.0128(15) -0.0089(16) 0.0102(14)
F6 0.047(2) 0.0346(18) 0.042(2) -0.0082(15) -0.0142(17) 0.0161(15)
F7 0.056(2) 0.045(2) 0.041(2) -0.0170(16) 0.0046(18) 0.0087(17)
F8 0.073(3) 0.060(2) 0.032(2) -0.0211(18) -0.0125(19) 0.0078(19)
F9 0.055(2) 0.050(2) 0.050(2) -0.0164(17) -0.0284(19) 0.0098(17)
F10 0.0352(18) 0.0353(17) 0.043(2) -0.0157(15) -0.0121(16) 0.0085(14)
F11 0.122(4) 0.046(2) 0.037(2) -0.0141(19) 0.031(2) -0.038(2)
F12 0.068(3) 0.091(3) 0.096(4) -0.066(3) 0.052(3) -0.038(2)
F13 0.043(2) 0.067(3) 0.143(4) -0.070(3) -0.029(3) 0.0295(19)
F14 0.111(3) 0.0276(19) 0.082(3) -0.0066(19) -0.053(3) 0.018(2)
F15 0.059(2) 0.0273(17) 0.037(2) 0.0048(14) -0.0056(18) -0.0011(15)
F16 0.103(3) 0.041(2) 0.032(2) -0.0022(16) -0.020(2) -0.028(2)
F17 0.104(3) 0.047(2) 0.075(3) -0.009(2) -0.063(3) -0.001(2)
F18 0.030(2) 0.137(4) 0.154(5) -0.108(4) -0.019(3) 0.002(2)
F19 0.038(2) 0.194(6) 0.119(4) -0.105(4) 0.029(3) -0.047(3)
F20 0.037(2) 0.079(3) 0.042(2) -0.030(2) 0.0055(17) -0.0110(18)
F21 0.060(2) 0.0348(19) 0.069(3) 0.0064(17) -0.028(2) -0.0202(17)
F22 0.037(2) 0.060(3) 0.130(4) 0.012(3) -0.035(2) -0.0083(19)
F23 0.037(2) 0.045(2) 0.144(4) -0.008(2) -0.020(2) 0.0158(17)
F24 0.046(2) 0.0195(16) 0.097(3) -0.0088(17) -0.019(2) 0.0036(14)
F25 0.0353(19) 0.0210(15) 0.058(2) -0.0067(15) -0.0114(17) -0.0034(13)
F26 0.046(2) 0.048(2) 0.044(2) 0.0036(17) -0.0094(18) -0.0067(16)
F27 0.057(3) 0.073(3) 0.053(3) 0.008(2) 0.007(2) 0.002(2)
F28 0.113(4) 0.067(3) 0.029(2) 0.0025(19) 0.002(2) 0.009(2)
F29 0.105(3) 0.064(3) 0.036(2) -0.0020(19) -0.025(2) -0.010(2)
F30 0.067(3) 0.047(2) 0.043(2) 0.0032(17) -0.025(2) -0.0173(19)
Fe1 0.0733(14) 0.0298(9) 0.0417(11) 0.0001(8) -0.0092(10) -0.0018(9)
Fe2 0.0416(5) 0.0404(5) 0.0343(5) 0.0039(4) -0.0063(4) -0.0005(4)
N1 0.074(4) 0.024(2) 0.030(3) 0.002(2) -0.021(3) -0.002(2)
Tl1 0.1257(7) 0.0986(6) 0.0537(5) -0.0198(4) -0.0133(4) 0.0537(5)
Tl2 0.0871(4) 0.0364(2) 0.0959(4) -0.0025(2) -0.0363(3) 0.0080(2)

loop_
_atom_type_symbol
_atom_type_description
_atom_type_scat_dispersion_real
_atom_type_scat_dispersion_imag
_atom_type_scat_source
C C 0.0033 0.0016 'International Tables Vol C Tables 4.2.6.8 and 6.1.1.4'
H H 0.0000 0.0000 'International Tables Vol C Tables 4.2.6.8 and 6.1.1.4'
B B 0.0013 0.0007 'International Tables Vol C Tables 4.2.6.8 and 6.1.1.4'
Cl Cl 0.1484 0.1585 'International Tables Vol C Tables 4.2.6.8 and 6.1.1.4'
F F 0.0171 0.0103 'International Tables Vol C Tables 4.2.6.8 and 6.1.1.4'
Fe Fe 0.3463 0.8444 'International Tables Vol C Tables 4.2.6.8 and 6.1.1.4'
N N 0.0061 0.0033 'International Tables Vol C Tables 4.2.6.8 and 6.1.1.4'
Tl Tl -2.8358 9.6688 'International Tables Vol C Tables 4.2.6.8 and 6.1.1.4'

loop_
_geom_angle_atom_site_label_1
_geom_angle_atom_site_label_2
_geom_angle_atom_site_label_3
_geom_angle
_geom_angle_site_symmetry_1
_geom_angle_site_symmetry_3
C5 C1 C3 99.7(14) . .
C5 C1 Fe1 65.5(9) . .
C3 C1 Fe1 66.7(9) . .
C5 C1 H1 130.1 . .
C3 C1 H1 130.1 . .
Fe1 C1 H1 128.9 . .
C4 C2 C3 107.8(12) . .
C4 C2 Fe1 69.1(8) . .
C3 C2 Fe1 68.0(9) . .
C4 C2 H2 126.1 . .
C3 C2 H2 126.1 . .
Fe1 C2 H2 128.3 . .
C2 C3 C1 110.5(14) . .
C2 C3 Fe1 71.6(8) . .
C1 C3 Fe1 71.9(9) . .
C2 C3 H3 124.7 . .
C1 C3 H3 124.7 . .
Fe1 C3 H3 123.3 . .
C5 C4 C2 106.5(11) . .
C5 C4 Fe1 68.1(9) . .
C2 C4 Fe1 71.7(8) . .
C5 C4 H4 126.7 . .
C2 C4 H4 126.7 . .
Fe1 C4 H4 125.1 . .
C4 C5 C1 115.3(13) . .
C4 C5 Fe1 72.5(9) . .
C1 C5 Fe1 73.8(10) . .
C4 C5 H5 122.4 . .
C1 C5 H5 122.4 . .
Fe1 C5 H5 122.8 . .
C9 C6 C7 108.0(14) . .
C9 C6 Fe1 70.7(10) . .
C7 C6 Fe1 69.6(10) . .
C9 C6 H6 126.0 . .
C7 C6 H6 126.0 . .
Fe1 C6 H6 125.3 . .
C8 C7 C6 102.5(13) . .
C8 C7 Fe1 69.7(8) . .
C6 C7 Fe1 68.3(9) . .
C8 C7 H7 128.8 . .
C6 C7 H7 128.8 . .
Fe1 C7 H7 124.9 . .
C10 C8 C7 115.9(14) . .
C10 C8 Fe1 71.2(8) . .
C7 C8 Fe1 71.1(9) . .
C10 C8 H8 122.1 . .
C7 C8 H8 122.1 . .
Fe1 C8 H8 127.5 . .
C6 C9 C10 109.1(15) . .
C6 C9 C8 103.2(13) . 2_566
C10 C9 C8 136.9(13) . 2_566
C6 C9 Fe1 70.5(12) . .
C10 C9 Fe1 69.2(9) . .
C8 C9 Fe1 151.0(10) 2_566 .
C6 C9 H9 125.5 . .
C10 C9 H9 125.5 . .
Fe1 C9 H9 126.4 . .
C8 C10 C9 104.4(14) . .
C8 C10 Fe1 71.0(9) . .
C9 C10 Fe1 69.3(9) . .
C8 C10 H10 127.8 . .
C9 C10 H10 127.8 . .
Fe1 C10 H10 123.6 . .
C12 C11 C15 107.3(8) . .
C12 C11 Fe2 70.8(4) . .
C15 C11 Fe2 69.5(4) . .
C12 C11 H11 126.4 . .
C15 C11 H11 126.4 . .
Fe2 C11 H11 125.0 . .
C13 C12 C11 109.4(8) . .
C13 C12 Fe2 70.2(4) . .
C11 C12 Fe2 69.2(4) . .
C13 C12 H12 125.3 . .
C11 C12 H12 125.3 . .
Fe2 C12 H12 126.9 . .
C12 C13 C14 108.1(8) . .
C12 C13 Fe2 70.1(4) . .
C14 C13 Fe2 70.1(4) . .
C12 C13 H13 126.0 . .
C14 C13 H13 126.0 . .
Fe2 C13 H13 125.5 . .
C13 C14 C15 107.6(7) . .
C13 C14 Fe2 69.7(4) . .
C15 C14 Fe2 68.7(4) . .
C13 C14 H14 126.2 . .
C15 C14 H14 126.2 . .
Fe2 C14 H14 126.9 . .
C14 C15 C11 107.6(8) . .
C14 C15 Fe2 70.7(5) . .
C11 C15 Fe2 69.3(4) . .
C14 C15 H15 126.2 . .
C11 C15 H15 126.2 . .
Fe2 C15 H15 125.3 . .
C17 C16 C20 108.0(6) . .
C17 C16 Fe2 70.6(4) . .
C20 C16 Fe2 69.5(4) . .
C17 C16 H16 126.0 . .
C20 C16 H16 126.0 . .
Fe2 C16 H16 125.6 . .
C16 C17 C18 108.7(6) . .
C16 C17 Fe2 69.5(4) . .
C18 C17 Fe2 68.9(4) . .
C16 C17 H17 125.6 . .
C18 C17 H17 125.6 . .
Fe2 C17 H17 127.5 . .
C17 C18 C19 108.1(6) . .
C17 C18 Fe2 70.4(4) . .
C19 C18 Fe2 70.3(4) . .
C17 C18 H18 126.0 . .
C19 C18 H18 126.0 . .
Fe2 C18 H18 124.9 . .
C20 C19 C18 106.8(6) . .
C20 C19 Fe2 69.0(4) . .
C18 C19 Fe2 68.8(4) . .
C20 C19 H19 126.6 . .
C18 C19 H19 126.6 . .
Fe2 C19 H19 127.2 . .
C16 C20 C19 108.3(6) . .
C16 C20 Fe2 69.6(4) . .
C19 C20 Fe2 70.2(4) . .
C16 C20 H20 125.9 . .
C19 C20 H20 125.9 . .
Fe2 C20 H20 125.9 . .
Cl1 C21 Cl2 112.8(5) . .
Cl1 C21 H21A 109.0 . .
Cl2 C21 H21A 109.0 . .
Cl1 C21 H21B 109.0 . .
Cl2 C21 H21B 109.0 . .
H21A C21 H21B 107.8 . .
Cl4 C22 Cl3 112.7(5) . .
Cl4 C22 H22A 109.1 . .
Cl3 C22 H22A 109.1 . .
Cl4 C22 H22B 109.1 . .
Cl3 C22 H22B 109.1 . .
H22A C22 H22B 107.8 . .
F1 C23 C28 120.6(6) . .
F1 C23 C24 119.4(5) . .
C28 C23 C24 119.9(6) . .
F2 C24 C25 120.7(6) . .
F2 C24 C23 120.5(6) . .
C25 C24 C23 118.9(5) . .
F3 C25 C24 121.3(6) . .
F3 C25 C26 120.2(6) . .
C24 C25 C26 118.5(5) . .
F4 C26 C25 115.8(5) . .
F4 C26 C27 119.5(5) . .
C25 C26 C27 124.7(5) . .
C28 C27 C26 113.2(5) . .
C28 C27 B1 127.6(5) . .
C26 C27 B1 119.2(5) . .
F5 C28 C23 114.7(5) . .
F5 C28 C27 120.5(5) . .
C23 C28 C27 124.8(5) . .
C34 C29 C30 113.3(5) . .
C34 C29 B2 126.0(4) . .
C30 C29 B2 120.7(5) . .
C31 C30 F6 116.5(5) . .
C31 C30 C29 124.8(5) . .
F6 C30 C29 118.8(5) . .
F7 C31 C30 121.1(5) . .
F7 C31 C32 118.5(5) . .
C30 C31 C32 120.3(5) . .
F8 C32 C33 122.0(5) . .
F8 C32 C31 120.7(5) . .
C33 C32 C31 117.3(5) . .
F9 C33 C32 119.2(5) . .
F9 C33 C34 120.3(5) . .
C32 C33 C34 120.4(5) . .
F10 C34 C29 121.7(5) . .
F10 C34 C33 114.3(5) . .
C29 C34 C33 123.9(5) . .
C36 C35 C40 111.9(5) . .
C36 C35 B2 129.0(5) . .
C40 C35 B2 118.9(5) . .
F11 C36 C35 121.2(5) . .
F11 C36 C37 114.7(6) . .
C35 C36 C37 124.1(6) . .
F12 C37 C38 120.2(6) . .
F12 C37 C36 119.4(7) . .
C38 C37 C36 120.3(6) . .
F13 C38 C39 121.2(7) . .
F13 C38 C37 120.5(7) . .
C39 C38 C37 118.3(5) . .
F14 C39 C38 120.1(5) . .
F14 C39 C40 119.8(6) . .
C38 C39 C40 120.1(6) . .
F15 C40 C39 116.0(5) . .
F15 C40 C35 118.9(4) . .
C39 C40 C35 125.1(6) . .
C42 C41 C46 112.3(6) . .
C42 C41 B2 119.7(5) . .
C46 C41 B2 127.9(5) . .
F16 C42 C43 116.0(6) . .
F16 C42 C41 118.8(6) . .
C43 C42 C41 125.2(7) . .
C44 C43 F17 119.8(7) . .
C44 C43 C42 119.3(6) . .
F17 C43 C42 120.8(7) . .
C43 C44 F18 121.4(7) . .
C43 C44 C45 119.2(6) . .
F18 C44 C45 119.4(8) . .
F19 C45 C46 120.1(6) . .
F19 C45 C44 119.6(6) . .
C46 C45 C44 120.3(7) . .
F20 C46 C45 115.8(6) . .
F20 C46 C41 120.6(5) . .
C45 C46 C41 123.6(6) . .
C48 C47 C52 113.0(5) . .
C48 C47 B1 129.4(5) . .
C52 C47 B1 117.6(5) . .
F21 C48 C47 120.1(5) . .
F21 C48 C49 115.6(5) . .
C47 C48 C49 124.2(5) . .
F22 C49 C50 120.2(5) . .
F22 C49 C48 120.2(5) . .
C50 C49 C48 119.7(5) . .
F23 C50 C49 120.2(6) . .
F23 C50 C51 120.0(5) . .
C49 C50 C51 119.8(5) . .
F24 C51 C50 121.0(5) . .
F24 C51 C52 119.2(5) . .
C50 C51 C52 119.8(5) . .
F25 C52 C51 117.5(5) . .
F25 C52 C47 119.0(4) . .
C51 C52 C47 123.5(5) . .
C54 C53 C58 112.6(6) . .
C54 C53 B1 126.7(5) . .
C58 C53 B1 120.5(5) . .
F26 C54 C55 115.2(6) . .
F26 C54 C53 121.0(6) . .
C55 C54 C53 123.8(6) . .
F27 C55 C56 120.0(6) . .
F27 C55 C54 120.1(7) . .
C56 C55 C54 119.8(7) . .
F28 C56 C57 120.8(7) . .
F28 C56 C55 119.9(7) . .
C57 C56 C55 119.3(6) . .
F29 C57 C56 120.3(6) . .
F29 C57 C58 120.0(7) . .
C56 C57 C58 119.6(6) . .
F30 C58 C57 115.9(6) . .
F30 C58 C53 119.3(5) . .
C57 C58 C53 124.8(7) . .
Cl6 C59 Cl5 114.8(13) . .
Cl6 C59 H59A 108.6 . .
Cl5 C59 H59A 108.6 . .
Cl6 C59 H59B 108.6 . .
Cl5 C59 H59B 108.6 . .
H59A C59 H59B 107.5 . .
N1 B1 C47 112.1(5) . .
N1 B1 C27 109.1(4) . .
C47 B1 C27 114.4(5) . .
N1 B1 C53 104.7(4) . .
C47 B1 C53 102.3(4) . .
C27 B1 C53 113.8(5) . .
N1 B2 C35 111.4(5) . .
N1 B2 C29 110.9(4) . .
C35 B2 C29 112.4(4) . .
N1 B2 C41 106.3(4) . .
C35 B2 C41 102.6(4) . .
C29 B2 C41 112.9(5) . .
C5 Fe1 C3 66.6(7) . .
C5 Fe1 C4 39.4(6) . .
C3 Fe1 C4 67.5(7) . .
C5 Fe1 C8 113.1(6) . .
C3 Fe1 C8 163.6(6) . .
C4 Fe1 C8 123.5(5) . .
C5 Fe1 C6 159.1(9) . .
C3 Fe1 C6 108.1(8) . .
C4 Fe1 C6 159.5(7) . .
C8 Fe1 C6 65.9(6) . .
C5 Fe1 C10 125.1(6) . .
C3 Fe1 C10 156.5(7) . .
C4 Fe1 C10 107.5(5) . .
C8 Fe1 C10 37.8(6) . .
C6 Fe1 C10 68.1(7) . .
C5 Fe1 C9 161.6(7) . .
C3 Fe1 C9 121.0(7) . .
C4 Fe1 C9 124.8(6) . .
C8 Fe1 C9 64.8(6) . .
C6 Fe1 C9 38.8(8) . .
C10 Fe1 C9 41.5(6) . .
C5 Fe1 C2 65.4(7) . .
C3 Fe1 C2 40.4(6) . .
C4 Fe1 C2 39.2(5) . .
C8 Fe1 C2 155.7(5) . .
C6 Fe1 C2 124.6(7) . .
C10 Fe1 C2 121.3(6) . .
C9 Fe1 C2 108.3(6) . .
C5 Fe1 C7 123.2(7) . .
C3 Fe1 C7 126.0(7) . .
C4 Fe1 C7 156.6(5) . .
C8 Fe1 C7 39.2(5) . .
C6 Fe1 C7 42.1(6) . .
C10 Fe1 C7 67.7(6) . .
C9 Fe1 C7 67.9(6) . .
C2 Fe1 C7 163.0(6) . .
C5 Fe1 C1 40.7(7) . .
C3 Fe1 C1 41.3(7) . .
C4 Fe1 C1 69.2(7) . .
C8 Fe1 C1 127.3(7) . .
C6 Fe1 C1 121.7(8) . .
C10 Fe1 C1 160.8(7) . .
C9 Fe1 C1 155.8(7) . .
C2 Fe1 C1 68.9(7) . .
C7 Fe1 C1 107.3(8) . .
C18 Fe2 C11 119.4(3) . .
C18 Fe2 C15 105.6(3) . .
C11 Fe2 C15 41.2(3) . .
C18 Fe2 C20 68.6(3) . .
C11 Fe2 C20 125.7(3) . .
C15 Fe2 C20 162.2(4) . .
C18 Fe2 C16 68.4(3) . .
C11 Fe2 C16 163.6(3) . .
C15 Fe2 C16 154.4(3) . .
C20 Fe2 C16 40.9(3) . .
C18 Fe2 C19 40.9(3) . .
C11 Fe2 C19 106.9(3) . .
C15 Fe2 C19 123.9(4) . .
C20 Fe2 C19 40.9(3) . .
C16 Fe2 C19 68.8(3) . .
C18 Fe2 C17 40.6(3) . .
C11 Fe2 C17 154.7(3) . .
C15 Fe2 C17 119.4(3) . .
C20 Fe2 C17 67.9(3) . .
C16 Fe2 C17 39.9(3) . .
C19 Fe2 C17 68.3(3) . .
C18 Fe2 C12 155.5(3) . .
C11 Fe2 C12 40.0(3) . .
C15 Fe2 C12 67.7(4) . .
C20 Fe2 C12 110.1(3) . .
C16 Fe2 C12 127.8(4) . .
C19 Fe2 C12 121.8(3) . .
C17 Fe2 C12 163.4(3) . .
C18 Fe2 C13 161.8(3) . .
C11 Fe2 C13 67.8(4) . .
C15 Fe2 C13 68.0(4) . .
C20 Fe2 C13 122.5(4) . .
C16 Fe2 C13 109.6(4) . .
C19 Fe2 C13 156.7(3) . .
C17 Fe2 C13 126.3(3) . .
C12 Fe2 C13 39.7(3) . .
C18 Fe2 C14 124.1(3) . .
C11 Fe2 C14 68.4(3) . .
C15 Fe2 C14 40.6(3) . .
C20 Fe2 C14 156.5(4) . .
C16 Fe2 C14 120.8(3) . .
C19 Fe2 C14 161.1(4) . .
C17 Fe2 C14 107.7(3) . .
C12 Fe2 C14 67.1(3) . .
C13 Fe2 C14 40.2(3) . .
B2 N1 B1 134.2(5) . .
B2 N1 H1A 103.6 . .
B1 N1 H1A 103.6 . .
B2 N1 H1B 103.6 . .
B1 N1 H1B 103.6 . .
H1A N1 H1B 105.3 . .

loop_
_geom_bond_atom_site_label_1
_geom_bond_atom_site_label_2
_geom_bond_distance
C1 C5 1.42(2)
C1 C3 1.45(2)
C1 Fe1 2.086(15)
C1 H1 0.9500
C2 C4 1.374(18)
C2 C3 1.41(2)
C2 Fe1 2.062(15)
C2 H2 0.9500
C3 Fe1 2.016(17)
C3 H3 0.9500
C4 C5 1.35(2)
C4 Fe1 2.030(13)
C4 H4 0.9500
C5 Fe1 1.976(17)
C5 H5 0.9500
C6 C9 1.36(2)
C6 C7 1.48(2)
C6 Fe1 2.053(19)
C6 H6 0.9500
C7 C8 1.383(19)
C7 Fe1 2.070(16)
C7 H7 0.9500
C8 C10 1.33(2)
C8 Fe1 2.053(14)
C8 H8 0.9500
C9 C10 1.46(2)
C9 Fe1 2.056(18)
C9 H9 0.9500
C10 Fe1 2.055(14)
C10 H10 0.9500
C11 C12 1.390(11)
C11 C15 1.423(11)
C11 Fe2 2.021(7)
C11 H11 0.9500
C12 C13 1.387(10)
C12 Fe2 2.042(7)
C12 H12 0.9500
C13 C14 1.407(11)
C13 Fe2 2.043(7)
C13 H13 0.9500
C14 C15 1.412(12)
C14 Fe2 2.048(7)
C14 H14 0.9500
C15 Fe2 2.022(8)
C15 H15 0.9500
C16 C17 1.389(10)
C16 C20 1.415(10)
C16 Fe2 2.026(7)
C16 H16 0.9500
C17 C18 1.409(10)
C17 Fe2 2.040(7)
C17 H17 0.9500
C18 C19 1.420(9)
C18 Fe2 2.021(6)
C18 H18 0.9500
C19 C20 1.419(10)
C19 Fe2 2.040(6)
C19 H19 0.9500
C20 Fe2 2.024(6)
C20 H20 0.9500
C21 Cl1 1.697(8)
C21 Cl2 1.745(9)
C21 H21A 0.9900
C21 H21B 0.9900
C22 Cl4 1.740(11)
C22 Cl3 1.767(9)
C22 H22A 0.9900
C22 H22B 0.9900
C23 F1 1.336(7)
C23 C28 1.368(8)
C23 C24 1.382(9)
C24 F2 1.346(7)
C24 C25 1.381(9)
C25 F3 1.324(7)
C25 C26 1.385(9)
C26 F4 1.346(6)
C26 C27 1.399(8)
C27 C28 1.372(8)
C27 B1 1.638(9)
C28 F5 1.361(6)
C29 C34 1.381(7)
C29 C30 1.393(7)
C29 B2 1.653(8)
C30 C31 1.351(8)
C30 F6 1.360(6)
C31 F7 1.351(6)
C31 C32 1.398(8)
C32 F8 1.319(6)
C32 C33 1.370(8)
C33 F9 1.348(7)
C33 C34 1.388(8)
C34 F10 1.355(6)
C35 C36 1.387(8)
C35 C40 1.391(7)
C35 B2 1.652(8)
C36 F11 1.358(7)
C36 C37 1.391(9)
C37 F12 1.358(8)
C37 C38 1.360(10)
C38 F13 1.342(6)
C38 C39 1.359(10)
C39 F14 1.346(7)
C39 C40 1.374(7)
C40 F15 1.355(6)
C41 C42 1.390(8)
C41 C46 1.412(9)
C41 B2 1.669(9)
C42 F16 1.360(8)
C42 C43 1.384(9)
C43 C44 1.340(11)
C43 F17 1.357(7)
C44 F18 1.365(7)
C44 C45 1.389(10)
C45 F19 1.343(9)
C45 C46 1.358(9)
C46 F20 1.331(7)
C47 C48 1.378(8)
C47 C52 1.431(7)
C47 B1 1.637(8)
C48 F21 1.344(6)
C48 C49 1.397(8)
C49 F22 1.348(7)
C49 C50 1.358(8)
C50 F23 1.354(6)
C50 C51 1.367(9)
C51 F24 1.348(6)
C51 C52 1.375(7)
C52 F25 1.339(6)
C53 C54 1.395(9)
C53 C58 1.400(8)
C53 B1 1.681(9)
C54 F26 1.359(7)
C54 C55 1.393(9)
C55 F27 1.331(8)
C55 C56 1.369(10)
C56 F28 1.352(7)
C56 C57 1.359(10)
C57 F29 1.351(8)
C57 C58 1.379(9)
C58 F30 1.359(7)
C59 Cl6 1.696(18)
C59 Cl5 1.76(2)
C59 H59A 0.9900
C59 H59B 0.9900
B1 N1 1.630(8)
B2 N1 1.627(7)
N1 H1A 0.9200
N1 H1B 0.9200

loop_
_geom_hbond_atom_site_label_D
_geom_hbond_atom_site_label_H
_geom_hbond_atom_site_label_A
_geom_hbond_distance_DH
_geom_hbond_distance_HA
_geom_hbond_distance_DA
_geom_hbond_angle_DHA
N1 H1B F11 0.92 1.94 2.789(7) 151.6
N1 H1A F21 0.92 2.01 2.779(7) 140.7

loop_
_geom_torsion_atom_site_label_1
_geom_torsion_atom_site_label_2
_geom_torsion_atom_site_label_3
_geom_torsion_atom_site_label_4
_geom_torsion
_geom_torsion_site_symmetry_1
_geom_torsion_site_symmetry_4
C4 C2 C3 C1 4(2) . .
Fe1 C2 C3 C1 61.8(14) . .
C4 C2 C3 Fe1 -57.8(11) . .
C5 C1 C3 C2 -4(2) . .
Fe1 C1 C3 C2 -61.5(13) . .
C5 C1 C3 Fe1 57.8(12) . .
C3 C2 C4 C5 -2.4(18) . .
Fe1 C2 C4 C5 -59.5(11) . .
C3 C2 C4 Fe1 57.1(12) . .
C2 C4 C5 C1 0(2) . .
Fe1 C4 C5 C1 -61.8(14) . .
C2 C4 C5 Fe1 61.8(10) . .
C3 C1 C5 C4 2(2) . .
Fe1 C1 C5 C4 61.1(13) . .
C3 C1 C5 Fe1 -58.8(13) . .
C9 C6 C7 C8 -1(2) . .
Fe1 C6 C7 C8 -62.0(11) . .
C9 C6 C7 Fe1 60.6(12) . .
C6 C7 C8 C10 4.0(19) . .
Fe1 C7 C8 C10 -57.0(12) . .
C6 C7 C8 Fe1 61.0(11) . .
C7 C6 C9 C10 -1(2) . .
Fe1 C6 C9 C10 58.6(11) . .
C7 C6 C9 C8 149.7(13) . 2_566
Fe1 C6 C9 C8 -150.5(9) . 2_566
C7 C6 C9 Fe1 -59.8(13) . .
C7 C8 C10 C9 -4.8(18) . .
Fe1 C8 C10 C9 -61.7(10) . .
C7 C8 C10 Fe1 56.9(12) . .
C6 C9 C10 C8 3.5(17) . .
C8 C9 C10 C8 -132.7(14) 2_566 .
Fe1 C9 C10 C8 62.9(10) . .
C6 C9 C10 Fe1 -59.4(13) . .
C8 C9 C10 Fe1 164.4(16) 2_566 .
C15 C11 C12 C13 1.4(8) . .
Fe2 C11 C12 C13 -58.8(5) . .
C15 C11 C12 Fe2 60.2(5) . .
C11 C12 C13 C14 -1.9(9) . .
Fe2 C12 C13 C14 -60.0(5) . .
C11 C12 C13 Fe2 58.1(5) . .
C12 C13 C14 C15 1.6(8) . .
Fe2 C13 C14 C15 -58.4(5) . .
C12 C13 C14 Fe2 60.0(5) . .
C13 C14 C15 C11 -0.7(8) . .
Fe2 C14 C15 C11 -59.8(5) . .
C13 C14 C15 Fe2 59.1(5) . .
C12 C11 C15 C14 -0.4(8) . .
Fe2 C11 C15 C14 60.7(5) . .
C12 C11 C15 Fe2 -61.1(5) . .
C20 C16 C17 C18 -1.7(8) . .
Fe2 C16 C17 C18 57.9(5) . .
C20 C16 C17 Fe2 -59.6(5) . .
C16 C17 C18 C19 2.3(7) . .
Fe2 C17 C18 C19 60.5(4) . .
C16 C17 C18 Fe2 -58.2(5) . .
C17 C18 C19 C20 -1.9(7) . .
Fe2 C18 C19 C20 58.7(4) . .
C17 C18 C19 Fe2 -60.6(4) . .
C17 C16 C20 C19 0.6(8) . .
Fe2 C16 C20 C19 -59.7(5) . .
C17 C16 C20 Fe2 60.3(5) . .
C18 C19 C20 C16 0.8(7) . .
Fe2 C19 C20 C16 59.4(5) . .
C18 C19 C20 Fe2 -58.6(4) . .
F1 C23 C24 F2 -2.7(9) . .
C28 C23 C24 F2 179.6(6) . .
F1 C23 C24 C25 177.4(6) . .
C28 C23 C24 C25 -0.2(10) . .
F2 C24 C25 F3 1.7(9) . .
C23 C24 C25 F3 -178.4(6) . .
F2 C24 C25 C26 -179.9(5) . .
C23 C24 C25 C26 -0.1(9) . .
F3 C25 C26 F4 -0.2(8) . .
C24 C25 C26 F4 -178.5(5) . .
F3 C25 C26 C27 179.3(5) . .
C24 C25 C26 C27 0.9(9) . .
F4 C26 C27 C28 178.1(5) . .
C25 C26 C27 C28 -1.3(8) . .
F4 C26 C27 B1 -1.4(8) . .
C25 C26 C27 B1 179.2(5) . .
F1 C23 C28 F5 0.7(8) . .
C24 C23 C28 F5 178.3(5) . .
F1 C23 C28 C27 -177.9(6) . .
C24 C23 C28 C27 -0.3(10) . .
C26 C27 C28 F5 -177.4(5) . .
B1 C27 C28 F5 1.9(9) . .
C26 C27 C28 C23 1.0(9) . .
B1 C27 C28 C23 -179.6(6) . .
C34 C29 C30 C31 -1.8(8) . .
B2 C29 C30 C31 179.8(5) . .
C34 C29 C30 F6 178.3(5) . .
B2 C29 C30 F6 -0.2(8) . .
F6 C30 C31 F7 0.2(8) . .
C29 C30 C31 F7 -179.8(5) . .
F6 C30 C31 C32 -178.5(5) . .
C29 C30 C31 C32 1.6(9) . .
F7 C31 C32 F8 0.9(9) . .
C30 C31 C32 F8 179.6(5) . .
F7 C31 C32 C33 -179.6(5) . .
C30 C31 C32 C33 -1.0(9) . .
F8 C32 C33 F9 -2.3(9) . .
C31 C32 C33 F9 178.3(5) . .
F8 C32 C33 C34 -179.8(5) . .
C31 C32 C33 C34 0.8(9) . .
C30 C29 C34 F10 -175.7(5) . .
B2 C29 C34 F10 2.7(8) . .
C30 C29 C34 C33 1.5(8) . .
B2 C29 C34 C33 179.9(5) . .
F9 C33 C34 F10 -1.2(8) . .
C32 C33 C34 F10 176.2(5) . .
F9 C33 C34 C29 -178.6(5) . .
C32 C33 C34 C29 -1.2(9) . .
C40 C35 C36 F11 175.5(5) . .
B2 C35 C36 F11 0.6(9) . .
C40 C35 C36 C37 -4.1(8) . .
B2 C35 C36 C37 -179.1(6) . .
F11 C36 C37 F12 2.1(9) . .
C35 C36 C37 F12 -178.2(6) . .
F11 C36 C37 C38 -175.3(6) . .
C35 C36 C37 C38 4.4(10) . .
F12 C37 C38 F13 1.4(10) . .
C36 C37 C38 F13 178.7(6) . .
F12 C37 C38 C39 -179.7(6) . .
C36 C37 C38 C39 -2.4(10) . .
F13 C38 C39 F14 -1.9(9) . .
C37 C38 C39 F14 179.2(6) . .
F13 C38 C39 C40 179.5(5) . .
C37 C38 C39 C40 0.6(9) . .
F14 C39 C40 F15 1.8(8) . .
C38 C39 C40 F15 -179.6(5) . .
F14 C39 C40 C35 -179.3(5) . .
C38 C39 C40 C35 -0.7(9) . .
C36 C35 C40 F15 -178.8(5) . .
B2 C35 C40 F15 -3.3(7) . .
C36 C35 C40 C39 2.3(8) . .
B2 C35 C40 C39 177.9(5) . .
C46 C41 C42 F16 -176.8(5) . .
B2 C41 C42 F16 -0.4(7) . .
C46 C41 C42 C43 1.9(8) . .
B2 C41 C42 C43 178.3(5) . .
F16 C42 C43 C44 179.7(5) . .
C41 C42 C43 C44 1.0(9) . .
F16 C42 C43 F17 -1.7(8) . .
C41 C42 C43 F17 179.5(5) . .
F17 C43 C44 F18 -0.8(10) . .
C42 C43 C44 F18 177.7(6) . .
F17 C43 C44 C45 179.7(6) . .
C42 C43 C44 C45 -1.8(10) . .
C43 C44 C45 F19 179.3(7) . .
F18 C44 C45 F19 -0.2(11) . .
C43 C44 C45 C46 -0.5(11) . .
F18 C44 C45 C46 180.0(6) . .
F19 C45 C46 F20 3.6(10) . .
C44 C45 C46 F20 -176.6(6) . .
F19 C45 C46 C41 -176.0(6) . .
C44 C45 C46 C41 3.8(11) . .
C42 C41 C46 F20 176.1(5) . .
B2 C41 C46 F20 0.1(9) . .
C42 C41 C46 C45 -4.3(8) . .
B2 C41 C46 C45 179.6(6) . .
C52 C47 C48 F21 176.7(5) . .
B1 C47 C48 F21 -0.4(10) . .
C52 C47 C48 C49 0.0(9) . .
B1 C47 C48 C49 -177.2(6) . .
F21 C48 C49 F22 3.1(10) . .
C47 C48 C49 F22 -180.0(6) . .
F21 C48 C49 C50 -178.1(6) . .
C47 C48 C49 C50 -1.2(11) . .
F22 C49 C50 F23 -1.1(11) . .
C48 C49 C50 F23 -179.9(6) . .
F22 C49 C50 C51 -178.9(6) . .
C48 C49 C50 C51 2.3(11) . .
F23 C50 C51 F24 1.6(10) . .
C49 C50 C51 F24 179.4(6) . .
F23 C50 C51 C52 180.0(6) . .
C49 C50 C51 C52 -2.3(10) . .
F24 C51 C52 F25 -2.5(9) . .
C50 C51 C52 F25 179.2(6) . .
F24 C51 C52 C47 179.4(5) . .
C50 C51 C52 C47 1.0(10) . .
C48 C47 C52 F25 -178.0(5) . .
B1 C47 C52 F25 -0.5(8) . .
C48 C47 C52 C51 0.1(9) . .
B1 C47 C52 C51 177.6(6) . .
C58 C53 C54 F26 177.7(5) . .
B1 C53 C54 F26 2.6(8) . .
C58 C53 C54 C55 -3.7(8) . .
B1 C53 C54 C55 -178.8(5) . .
F26 C54 C55 F27 -1.2(8) . .
C53 C54 C55 F27 -179.9(5) . .
F26 C54 C55 C56 -179.4(5) . .
C53 C54 C55 C56 2.0(9) . .
F27 C55 C56 F28 1.9(8) . .
C54 C55 C56 F28 -179.9(5) . .
F27 C55 C56 C57 -177.5(5) . .
C54 C55 C56 C57 0.6(9) . .
F28 C56 C57 F29 -2.1(9) . .
C55 C56 C57 F29 177.3(5) . .
F28 C56 C57 C58 179.5(5) . .
C55 C56 C57 C58 -1.1(9) . .
F29 C57 C58 F30 -0.3(8) . .
C56 C57 C58 F30 178.1(5) . .
F29 C57 C58 C53 -179.4(5) . .
C56 C57 C58 C53 -1.0(9) . .
C54 C53 C58 F30 -175.9(5) . .
B1 C53 C58 F30 -0.4(7) . .
C54 C53 C58 C57 3.2(8) . .
B1 C53 C58 C57 178.7(5) . .
C48 C47 B1 N1 -3.7(9) . .
C52 C47 B1 N1 179.3(5) . .
C48 C47 B1 C27 -128.6(6) . .
C52 C47 B1 C27 54.4(7) . .
C48 C47 B1 C53 108.0(7) . .
C52 C47 B1 C53 -69.1(6) . .
C28 C27 B1 N1 -114.0(6) . .
C26 C27 B1 N1 65.4(7) . .
C28 C27 B1 C47 12.5(8) . .
C26 C27 B1 C47 -168.2(5) . .
C28 C27 B1 C53 129.5(6) . .
C26 C27 B1 C53 -51.1(6) . .
C54 C53 B1 N1 -136.7(5) . .
C58 C53 B1 N1 48.5(6) . .
C54 C53 B1 C47 106.2(6) . .
C58 C53 B1 C47 -68.6(6) . .
C54 C53 B1 C27 -17.7(7) . .
C58 C53 B1 C27 167.5(5) . .
C36 C35 B2 N1 -1.2(8) . .
C40 C35 B2 N1 -175.9(5) . .
C36 C35 B2 C29 -126.3(6) . .
C40 C35 B2 C29 59.0(7) . .
C36 C35 B2 C41 112.1(6) . .
C40 C35 B2 C41 -62.5(6) . .
C34 C29 B2 N1 -111.8(6) . .
C30 C29 B2 N1 66.4(7) . .
C34 C29 B2 C35 13.6(8) . .
C30 C29 B2 C35 -168.2(5) . .
C34 C29 B2 C41 129.0(6) . .
C30 C29 B2 C41 -52.8(7) . .
C42 C41 B2 N1 50.8(6) . .
C46 C41 B2 N1 -133.5(6) . .
C42 C41 B2 C35 -66.3(6) . .
C46 C41 B2 C35 109.5(6) . .
C42 C41 B2 C29 172.5(4) . .
C46 C41 B2 C29 -11.7(7) . .
C4 C5 Fe1 C3 -82.6(9) . .
C1 C5 Fe1 C3 41.3(11) . .
C1 C5 Fe1 C4 123.9(14) . .
C4 C5 Fe1 C8 115.2(8) . .
C1 C5 Fe1 C8 -120.9(10) . .
C4 C5 Fe1 C6 -161.8(16) . .
C1 C5 Fe1 C6 -38(2) . .
C4 C5 Fe1 C10 73.9(11) . .
C1 C5 Fe1 C10 -162.2(10) . .
C4 C5 Fe1 C9 36(2) . .
C1 C5 Fe1 C9 159.5(18) . .
C4 C5 Fe1 C2 -38.2(7) . .
C1 C5 Fe1 C2 85.7(11) . .
C4 C5 Fe1 C7 158.6(8) . .
C1 C5 Fe1 C7 -77.6(12) . .
C4 C5 Fe1 C1 -123.9(14) . .
C2 C3 Fe1 C5 79.1(11) . .
C1 C3 Fe1 C5 -40.7(12) . .
C2 C3 Fe1 C4 36.2(9) . .
C1 C3 Fe1 C4 -83.7(12) . .
C2 C3 Fe1 C8 172(2) . .
C1 C3 Fe1 C8 52(3) . .
C2 C3 Fe1 C6 -122.5(11) . .
C1 C3 Fe1 C6 117.7(13) . .
C2 C3 Fe1 C10 -46(2) . .
C1 C3 Fe1 C10 -165.8(15) . .
C2 C3 Fe1 C9 -82.0(12) . .
C1 C3 Fe1 C9 158.2(11) . .
C1 C3 Fe1 C2 -119.8(16) . .
C2 C3 Fe1 C7 -165.8(9) . .
C1 C3 Fe1 C7 74.3(14) . .
C2 C3 Fe1 C1 119.8(16) . .
C2 C4 Fe1 C5 -117.1(11) . .
C5 C4 Fe1 C3 80.0(9) . .
C2 C4 Fe1 C3 -37.2(8) . .
C5 C4 Fe1 C8 -86.3(10) . .
C2 C4 Fe1 C8 156.5(8) . .
C5 C4 Fe1 C6 161.5(18) . .
C2 C4 Fe1 C6 44(2) . .
C5 C4 Fe1 C10 -124.5(9) . .
C2 C4 Fe1 C10 118.3(8) . .
C5 C4 Fe1 C9 -167.1(9) . .
C2 C4 Fe1 C9 75.8(9) . .
C5 C4 Fe1 C2 117.1(11) . .
C5 C4 Fe1 C7 -50.3(17) . .
C2 C4 Fe1 C7 -167.5(14) . .
C5 C4 Fe1 C1 35.4(9) . .
C2 C4 Fe1 C1 -81.7(8) . .
C10 C8 Fe1 C5 -118.0(10) . .
C7 C8 Fe1 C5 114.8(11) . .
C10 C8 Fe1 C3 157(2) . .
C7 C8 Fe1 C3 29(3) . .
C10 C8 Fe1 C4 -74.5(11) . .
C7 C8 Fe1 C4 158.3(9) . .
C10 C8 Fe1 C6 84.7(11) . .
C7 C8 Fe1 C6 -42.4(11) . .
C7 C8 Fe1 C10 -127.2(14) . .
C10 C8 Fe1 C9 41.9(9) . .
C7 C8 Fe1 C9 -85.3(11) . .
C10 C8 Fe1 C2 -36.8(19) . .
C7 C8 Fe1 C2 -163.9(13) . .
C10 C8 Fe1 C7 127.2(14) . .
C10 C8 Fe1 C1 -162.8(10) . .
C7 C8 Fe1 C1 70.1(13) . .
C9 C6 Fe1 C5 -171.3(16) . .
C7 C6 Fe1 C5 -53(2) . .
C9 C6 Fe1 C3 117.2(10) . .
C7 C6 Fe1 C3 -124.1(10) . .
C9 C6 Fe1 C4 43(2) . .
C7 C6 Fe1 C4 161.8(15) . .
C9 C6 Fe1 C8 -79.2(10) . .
C7 C6 Fe1 C8 39.5(9) . .
C9 C6 Fe1 C10 -38.1(10) . .
C7 C6 Fe1 C10 80.6(10) . .
C7 C6 Fe1 C9 118.7(14) . .
C9 C6 Fe1 C2 75.6(11) . .
C7 C6 Fe1 C2 -165.7(8) . .
C9 C6 Fe1 C7 -118.7(14) . .
C9 C6 Fe1 C1 160.6(10) . .
C7 C6 Fe1 C1 -80.8(11) . .
C8 C10 Fe1 C5 82.9(12) . .
C9 C10 Fe1 C5 -162.8(10) . .
C8 C10 Fe1 C3 -163.7(17) . .
C9 C10 Fe1 C3 -49(2) . .
C8 C10 Fe1 C4 122.6(9) . .
C9 C10 Fe1 C4 -123.1(9) . .
C9 C10 Fe1 C8 114.3(13) . .
C8 C10 Fe1 C6 -78.6(10) . .
C9 C10 Fe1 C6 35.7(9) . .
C8 C10 Fe1 C9 -114.3(13) . .
C8 C10 Fe1 C2 163.3(9) . .
C9 C10 Fe1 C2 -82.5(10) . .
C8 C10 Fe1 C7 -33.0(9) . .
C9 C10 Fe1 C7 81.3(9) . .
C8 C10 Fe1 C1 46(3) . .
C9 C10 Fe1 C1 160(2) . .
C6 C9 Fe1 C5 170.2(19) . .
C10 C9 Fe1 C5 50(2) . .
C8 C9 Fe1 C5 -108(3) 2_566 .
C6 C9 Fe1 C3 -80.4(11) . .
C10 C9 Fe1 C3 159.3(10) . .
C8 C9 Fe1 C3 2(2) 2_566 .
C6 C9 Fe1 C4 -163.1(9) . .
C10 C9 Fe1 C4 76.6(10) . .
C8 C9 Fe1 C4 -81(2) 2_566 .
C6 C9 Fe1 C8 82.3(10) . .
C10 C9 Fe1 C8 -38.1(8) . .
C8 C9 Fe1 C8 164(2) 2_566 .
C10 C9 Fe1 C6 -120.3(13) . .
C8 C9 Fe1 C6 82(2) 2_566 .
C6 C9 Fe1 C10 120.3(13) . .
C8 C9 Fe1 C10 -158(2) 2_566 .
C6 C9 Fe1 C2 -122.9(10) . .
C10 C9 Fe1 C2 116.8(9) . .
C8 C9 Fe1 C2 -41(2) 2_566 .
C6 C9 Fe1 C7 39.4(9) . .
C10 C9 Fe1 C7 -80.9(9) . .
C8 C9 Fe1 C7 121(2) 2_566 .
C6 C9 Fe1 C1 -44(2) . .
C10 C9 Fe1 C1 -164.1(16) . .
C8 C9 Fe1 C1 38(3) 2_566 .
C4 C2 Fe1 C5 38.4(8) . .
C3 C2 Fe1 C5 -82.1(11) . .
C4 C2 Fe1 C3 120.5(13) . .
C3 C2 Fe1 C4 -120.5(13) . .
C4 C2 Fe1 C8 -53.8(17) . .
C3 C2 Fe1 C8 -174.2(15) . .
C4 C2 Fe1 C6 -162.7(10) . .
C3 C2 Fe1 C6 76.8(13) . .
C4 C2 Fe1 C10 -79.2(9) . .
C3 C2 Fe1 C10 160.4(10) . .
C4 C2 Fe1 C9 -123.0(8) . .
C3 C2 Fe1 C9 116.6(11) . .
C4 C2 Fe1 C7 162.9(19) . .
C3 C2 Fe1 C7 42(2) . .
C4 C2 Fe1 C1 82.6(9) . .
C3 C2 Fe1 C1 -37.9(11) . .
C8 C7 Fe1 C5 -86.6(11) . .
C6 C7 Fe1 C5 160.2(11) . .
C8 C7 Fe1 C3 -170.2(10) . .
C6 C7 Fe1 C3 76.6(13) . .
C8 C7 Fe1 C4 -50.8(19) . .
C6 C7 Fe1 C4 -164.0(14) . .
C6 C7 Fe1 C8 -113.2(14) . .
C8 C7 Fe1 C6 113.2(14) . .
C8 C7 Fe1 C10 31.8(9) . .
C6 C7 Fe1 C10 -81.4(11) . .
C8 C7 Fe1 C9 76.8(10) . .
C6 C7 Fe1 C9 -36.4(11) . .
C8 C7 Fe1 C2 157.1(18) . .
C6 C7 Fe1 C2 44(2) . .
C8 C7 Fe1 C1 -128.4(10) . .
C6 C7 Fe1 C1 118.3(11) . .
C3 C1 Fe1 C5 113.5(17) . .
C5 C1 Fe1 C3 -113.5(17) . .
C5 C1 Fe1 C4 -34.3(10) . .
C3 C1 Fe1 C4 79.2(12) . .
C5 C1 Fe1 C8 82.7(13) . .
C3 C1 Fe1 C8 -163.9(11) . .
C5 C1 Fe1 C6 165.1(11) . .
C3 C1 Fe1 C6 -81.5(14) . .
C5 C1 Fe1 C10 49(3) . .
C3 C1 Fe1 C10 162.7(19) . .
C5 C1 Fe1 C9 -164.3(15) . .
C3 C1 Fe1 C9 -51(2) . .
C5 C1 Fe1 C2 -76.4(11) . .
C3 C1 Fe1 C2 37.0(11) . .
C5 C1 Fe1 C7 121.2(11) . .
C3 C1 Fe1 C7 -125.4(11) . .
C17 C18 Fe2 C11 -159.6(4) . .
C19 C18 Fe2 C11 81.9(5) . .
C17 C18 Fe2 C15 -117.3(5) . .
C19 C18 Fe2 C15 124.2(5) . .
C17 C18 Fe2 C20 80.5(5) . .
C19 C18 Fe2 C20 -38.0(4) . .
C17 C18 Fe2 C16 36.4(4) . .
C19 C18 Fe2 C16 -82.1(4) . .
C17 C18 Fe2 C19 118.5(6) . .
C19 C18 Fe2 C17 -118.5(6) . .
C17 C18 Fe2 C12 172.4(8) . .
C19 C18 Fe2 C12 53.9(9) . .
C17 C18 Fe2 C13 -50.6(12) . .
C19 C18 Fe2 C13 -169.1(10) . .
C17 C18 Fe2 C14 -77.0(5) . .
C19 C18 Fe2 C14 164.4(5) . .
C12 C11 Fe2 C18 -162.3(5) . .
C15 C11 Fe2 C18 79.9(6) . .
C12 C11 Fe2 C15 117.8(7) . .
C12 C11 Fe2 C20 -78.7(6) . .
C15 C11 Fe2 C20 163.5(5) . .
C12 C11 Fe2 C16 -47.7(13) . .
C15 C11 Fe2 C16 -165.4(10) . .
C12 C11 Fe2 C19 -119.7(5) . .
C15 C11 Fe2 C19 122.6(5) . .
C12 C11 Fe2 C17 165.6(6) . .
C15 C11 Fe2 C17 47.8(9) . .
C15 C11 Fe2 C12 -117.8(7) . .
C12 C11 Fe2 C13 36.2(5) . .
C15 C11 Fe2 C13 -81.5(6) . .
C12 C11 Fe2 C14 79.7(5) . .
C15 C11 Fe2 C14 -38.0(5) . .
C14 C15 Fe2 C18 124.6(5) . .
C11 C15 Fe2 C18 -117.1(5) . .
C14 C15 Fe2 C11 -118.3(7) . .
C14 C15 Fe2 C20 -167.1(9) . .
C11 C15 Fe2 C20 -48.8(13) . .
C14 C15 Fe2 C16 52.3(10) . .
C11 C15 Fe2 C16 170.6(7) . .
C14 C15 Fe2 C19 165.4(5) . .
C11 C15 Fe2 C19 -76.3(6) . .
C14 C15 Fe2 C17 83.0(6) . .
C11 C15 Fe2 C17 -158.7(5) . .
C14 C15 Fe2 C12 -80.4(5) . .
C11 C15 Fe2 C12 37.9(5) . .
C14 C15 Fe2 C13 -37.4(5) . .
C11 C15 Fe2 C13 80.9(5) . .
C11 C15 Fe2 C14 118.3(7) . .
C16 C20 Fe2 C18 -81.3(4) . .
C19 C20 Fe2 C18 38.1(4) . .
C16 C20 Fe2 C11 167.2(5) . .
C19 C20 Fe2 C11 -73.5(6) . .
C16 C20 Fe2 C15 -155.2(10) . .
C19 C20 Fe2 C15 -35.9(13) . .
C19 C20 Fe2 C16 119.3(6) . .
C16 C20 Fe2 C19 -119.3(6) . .
C16 C20 Fe2 C17 -37.4(4) . .
C19 C20 Fe2 C17 81.9(5) . .
C16 C20 Fe2 C12 125.0(5) . .
C19 C20 Fe2 C12 -115.7(5) . .
C16 C20 Fe2 C13 82.6(5) . .
C19 C20 Fe2 C13 -158.1(4) . .
C16 C20 Fe2 C14 46.2(9) . .
C19 C20 Fe2 C14 165.5(7) . .
C17 C16 Fe2 C18 -37.0(4) . .
C20 C16 Fe2 C18 81.9(5) . .
C17 C16 Fe2 C11 -158.6(10) . .
C20 C16 Fe2 C11 -39.8(13) . .
C17 C16 Fe2 C15 43.9(10) . .
C20 C16 Fe2 C15 162.8(8) . .
C17 C16 Fe2 C20 -118.8(6) . .
C17 C16 Fe2 C19 -81.1(5) . .
C20 C16 Fe2 C19 37.7(4) . .
C20 C16 Fe2 C17 118.8(6) . .
C17 C16 Fe2 C12 164.4(4) . .
C20 C16 Fe2 C12 -76.7(6) . .
C17 C16 Fe2 C13 123.7(5) . .
C20 C16 Fe2 C13 -117.4(5) . .
C17 C16 Fe2 C14 80.7(5) . .
C20 C16 Fe2 C14 -160.4(5) . .
C20 C19 Fe2 C18 -118.8(6) . .
C20 C19 Fe2 C11 125.5(5) . .
C18 C19 Fe2 C11 -115.7(4) . .
C20 C19 Fe2 C15 167.5(5) . .
C18 C19 Fe2 C15 -73.7(5) . .
C18 C19 Fe2 C20 118.8(6) . .
C20 C19 Fe2 C16 -37.8(4) . .
C18 C19 Fe2 C16 81.0(4) . .
C20 C19 Fe2 C17 -80.8(5) . .
C18 C19 Fe2 C17 38.0(4) . .
C20 C19 Fe2 C12 84.4(5) . .
C18 C19 Fe2 C12 -156.8(4) . .
C20 C19 Fe2 C13 52.6(10) . .
C18 C19 Fe2 C13 171.4(8) . .
C20 C19 Fe2 C14 -162.1(9) . .
C18 C19 Fe2 C14 -43.3(11) . .
C16 C17 Fe2 C18 120.8(6) . .
C16 C17 Fe2 C11 166.1(7) . .
C18 C17 Fe2 C11 45.3(8) . .
C16 C17 Fe2 C15 -159.9(5) . .
C18 C17 Fe2 C15 79.4(5) . .
C16 C17 Fe2 C20 38.2(4) . .
C18 C17 Fe2 C20 -82.5(4) . .
C18 C17 Fe2 C16 -120.8(6) . .
C16 C17 Fe2 C19 82.5(5) . .
C18 C17 Fe2 C19 -38.3(4) . .
C16 C17 Fe2 C12 -48.1(13) . .
C18 C17 Fe2 C12 -168.9(11) . .
C16 C17 Fe2 C13 -76.7(6) . .
C18 C17 Fe2 C13 162.6(5) . .
C16 C17 Fe2 C14 -117.2(5) . .
C18 C17 Fe2 C14 122.1(5) . .
C13 C12 Fe2 C18 160.6(7) . .
C11 C12 Fe2 C18 39.5(10) . .
C13 C12 Fe2 C11 121.0(8) . .
C13 C12 Fe2 C15 82.0(6) . .
C11 C12 Fe2 C15 -39.0(5) . .
C13 C12 Fe2 C20 -117.0(6) . .
C11 C12 Fe2 C20 122.0(5) . .
C13 C12 Fe2 C16 -74.3(7) . .
C11 C12 Fe2 C16 164.7(5) . .
C13 C12 Fe2 C19 -161.0(5) . .
C11 C12 Fe2 C19 78.0(6) . .
C13 C12 Fe2 C17 -37.1(14) . .
C11 C12 Fe2 C17 -158.1(10) . .
C11 C12 Fe2 C13 -121.0(8) . .
C13 C12 Fe2 C14 37.9(6) . .
C11 C12 Fe2 C14 -83.1(6) . .
C12 C13 Fe2 C18 -153.7(9) . .
C14 C13 Fe2 C18 -34.8(13) . .
C12 C13 Fe2 C11 -36.5(5) . .
C14 C13 Fe2 C11 82.3(6) . .
C12 C13 Fe2 C15 -81.2(6) . .
C14 C13 Fe2 C15 37.7(5) . .
C12 C13 Fe2 C20 82.6(6) . .
C14 C13 Fe2 C20 -158.5(5) . .
C12 C13 Fe2 C16 126.2(6) . .
C14 C13 Fe2 C16 -115.0(5) . .
C12 C13 Fe2 C19 44.5(11) . .
C14 C13 Fe2 C19 163.4(7) . .
C12 C13 Fe2 C17 167.7(5) . .
C14 C13 Fe2 C17 -73.5(6) . .
C14 C13 Fe2 C12 118.9(8) . .
C12 C13 Fe2 C14 -118.9(8) . .
C13 C14 Fe2 C18 167.6(5) . .
C15 C14 Fe2 C18 -73.1(6) . .
C13 C14 Fe2 C11 -80.7(5) . .
C15 C14 Fe2 C11 38.6(5) . .
C13 C14 Fe2 C15 -119.3(7) . .
C13 C14 Fe2 C20 50.8(10) . .
C15 C14 Fe2 C20 170.1(7) . .
C13 C14 Fe2 C16 84.1(6) . .
C15 C14 Fe2 C16 -156.5(5) . .
C13 C14 Fe2 C19 -159.6(8) . .
C15 C14 Fe2 C19 -40.3(11) . .
C13 C14 Fe2 C17 125.8(5) . .
C15 C14 Fe2 C17 -114.8(5) . .
C13 C14 Fe2 C12 -37.4(5) . .
C15 C14 Fe2 C12 82.0(5) . .
C15 C14 Fe2 C13 119.3(7) . .
C35 B2 N1 B1 -116.1(6) . .
C29 B2 N1 B1 9.9(9) . .
C41 B2 N1 B1 133.0(6) . .
C47 B1 N1 B2 -102.0(7) . .
C27 B1 N1 B2 25.8(8) . .
C53 B1 N1 B2 147.9(6) . .
